data_7108903
loop_
_publ_author_name
'Peter Bellham'
'Michael S. Hill'
'Gabriele Kociok-Kohn'
'David J. Liptrot'

_publ_section_title
;
 Bespoke synthesis of unsymmetrical diaminoboranes by alkaline earth
 catalysis
;
_journal_issue 19
_journal_name_full 'Chemical communications (Cambridge, England)'
_journal_page_first 1960
_journal_page_last 1962
_journal_paper_doi 10.1039/c3cc39072a
_journal_volume 49
_journal_year 2013
_chemical_formula_moiety 'C16 H21 B N2'
_chemical_formula_sum 'C16 H21 B N2'
_chemical_formula_weight 252.16
_chemical_name_systematic
;
?
;
_space_group_IT_number 19
_symmetry_cell_setting orthorhombic
_symmetry_space_group_name_Hall 'P 2ac 2ab'
_symmetry_space_group_name_H-M 'P 21 21 21'
_atom_sites_solution_hydrogens geom
_atom_sites_solution_primary direct
_atom_sites_solution_secondary difmap
_audit_creation_method SHELXL-97
_cell_angle_alpha 90.00
_cell_angle_beta 90.00
_cell_angle_gamma 90.00
_cell_formula_units_Z 4
_cell_length_a 5.9250(4)
_cell_length_b 10.9299(7)
_cell_length_c 22.9280(19)
_cell_measurement_reflns_used 6241
_cell_measurement_temperature 150(2)
_cell_measurement_theta_max 25.028
_cell_measurement_theta_min 2.910
_cell_volume 1484.81(19)
_computing_cell_refinement 'HKL Scalepack (Otwinski & Minor, 1997)'
_computing_data_collection 'Collect (Nonius BV, 1997-2000)'
_computing_data_reduction
;
DENZO-SCALEPACK Z. Otwinowski and W. Minor, "
Processing of X-ray Diffraction Data Collected in Oscillation Mode ",
Methods in Enzymology, Volume 276: Macromolecular Crystallography,
part A, p.307-326, 1997,C.W. Carter, Jr. & R. M. Sweet, Eds., Academic Press.
;
_computing_molecular_graphics 'ORTEP3 for Windows - Farrugia, L. J. J. Appl. Crystallogr. 1997, 30, 565'
_computing_publication_material
;
'WinGX publication routines, Farrugia,
L. J., J. Appl. Crystallogr., 1999, 32, 837-838
;
_computing_structure_refinement
;
SHELXL97 -Program for Crystal Structure Analysis (Release 97-2).
Sheldrick, G.M., Institut f\"ur Anorganische Chemie der Universit\"at,
Tammanstrasse 4, D-3400 G\"ottingen, Germany, 1998
;
_computing_structure_solution
;
SIR97- Altomare A., Burla M.C., Camalli M., Cascarano G.L., Giacovazzo C. ,
Guagliardi A., Moliterni A.G.G., Polidori G.,Spagna R.
(1999) J. Appl. Cryst. 32, 115-119
;
_diffrn_ambient_temperature 150(2)
_diffrn_measured_fraction_theta_full 0.979
_diffrn_measured_fraction_theta_max 0.979
_diffrn_measurement_device_type 'Nonius Kappa CCD'
_diffrn_measurement_method '77 1.4 degree images with \w scans'
_diffrn_radiation_monochromator graphite
_diffrn_radiation_source 'fine-focus sealed tube'
_diffrn_radiation_type MoK\a
_diffrn_radiation_wavelength 0.71073
_diffrn_reflns_av_R_equivalents 0.0698
_diffrn_reflns_av_sigmaI/netI 0.1047
_diffrn_reflns_limit_h_max 7
_diffrn_reflns_limit_h_min -6
_diffrn_reflns_limit_k_max 13
_diffrn_reflns_limit_k_min -12
_diffrn_reflns_limit_l_max 27
_diffrn_reflns_limit_l_min -26
_diffrn_reflns_number 4759
_diffrn_reflns_theta_full 25.10
_diffrn_reflns_theta_max 25.10
_diffrn_reflns_theta_min 4.13
_diffrn_standards_decay_% 0
_diffrn_standards_number 0
_exptl_absorpt_coefficient_mu 0.065
_exptl_absorpt_correction_T_max 0.9935
_exptl_absorpt_correction_T_min 0.9838
_exptl_absorpt_correction_type multi-scan
_exptl_absorpt_process_details
;
multi-scan from symmetry-related measurements
Sortav (Blessing 1995)
;
_exptl_crystal_colour colourless
_exptl_crystal_density_diffrn 1.128
_exptl_crystal_density_method 'not measured'
_exptl_crystal_description prism
_exptl_crystal_F_000 544
_exptl_crystal_size_max 0.25
_exptl_crystal_size_mid 0.15
_exptl_crystal_size_min 0.10
_refine_diff_density_max 0.159
_refine_diff_density_min -0.203
_refine_diff_density_rms 0.042
_refine_ls_abs_structure_details 'Flack H D (1983), Acta Cryst. A39, 876-881'
_refine_ls_abs_structure_Flack 4(5)
_refine_ls_extinction_method none
_refine_ls_goodness_of_fit_ref 1.052
_refine_ls_hydrogen_treatment mixed
_refine_ls_matrix_type full
_refine_ls_number_parameters 183
_refine_ls_number_reflns 2551
_refine_ls_number_restraints 0
_refine_ls_restrained_S_all 1.052
_refine_ls_R_factor_all 0.0939
_refine_ls_R_factor_gt 0.0581
_refine_ls_shift/su_max 0.000
_refine_ls_shift/su_mean 0.000
_refine_ls_structure_factor_coef Fsqd
_refine_ls_weighting_details 'calc w=1/[\s^2^(Fo^2^)+(0.0332P)^2^+0.0867P] where P=(Fo^2^+2Fc^2^)/3'
_refine_ls_weighting_scheme calc
_refine_ls_wR_factor_gt 0.1124
_refine_ls_wR_factor_ref 0.1261
_reflns_number_gt 1806
_reflns_number_total 2551
_reflns_threshold_expression >2sigma(I)
_cod_data_source_file c3cc39072a.txt
_cod_data_source_block k11msh7
_cod_database_code 7108903

loop_
_symmetry_equiv_pos_as_xyz
'x, y, z'
'-x+1/2, -y, z+1/2'
'x+1/2, -y+1/2, -z'
'-x, y+1/2, -z+1/2'

loop_
_atom_site_label
_atom_site_type_symbol
_atom_site_fract_x
_atom_site_fract_y
_atom_site_fract_z
_atom_site_U_iso_or_equiv
_atom_site_adp_type
_atom_site_occupancy
_atom_site_symmetry_multiplicity
_atom_site_calc_flag
_atom_site_refinement_flags
B B 0.5631(6) -0.0933(3) 0.87034(16) 0.0337(9) Uani 1 1 d .
H1 H 0.666(5) -0.178(3) 0.8819(14) 0.048(9) Uiso 1 1 d .
N1 N 0.4731(4) -0.0283(2) 0.91945(10) 0.0328(6) Uani 1 1 d .
N2 N 0.5257(4) -0.0569(2) 0.81313(10) 0.0340(6) Uani 1 1 d .
H2A H 0.456(6) 0.017(3) 0.8071(14) 0.054(10) Uiso 1 1 d .
C1 C 0.5221(5) -0.0630(2) 0.97835(13) 0.0326(7) Uani 1 1 d .
C2 C 0.7292(6) -0.1131(3) 0.99315(13) 0.0351(8) Uani 1 1 d .
H2 H 0.8440 -0.1198 0.9644 0.042 Uiso 1 1 calc R
C3 C 0.7705(6) -0.1535(3) 1.04906(14) 0.0407(8) Uani 1 1 d .
H3 H 0.9123 -0.1890 1.0584 0.049 Uiso 1 1 calc R
C4 C 0.6059(6) -0.1427(3) 1.09196(14) 0.0420(8) Uani 1 1 d .
H4 H 0.6338 -0.1718 1.1303 0.050 Uiso 1 1 calc R
C5 C 0.4028(6) -0.0895(3) 1.07835(14) 0.0390(8) Uani 1 1 d .
H5 H 0.2914 -0.0797 1.1078 0.047 Uiso 1 1 calc R
C6 C 0.3587(5) -0.0500(3) 1.02188(13) 0.0346(7) Uani 1 1 d .
H6 H 0.2170 -0.0141 1.0128 0.042 Uiso 1 1 calc R
C7 C 0.3184(5) 0.0722(2) 0.91184(12) 0.0289(7) Uani 1 1 d .
C8 C 0.3731(5) 0.1879(3) 0.93335(13) 0.0350(8) Uani 1 1 d .
H8 H 0.5134 0.2006 0.9525 0.042 Uiso 1 1 calc R
C9 C 0.2237(6) 0.2839(3) 0.92693(14) 0.0388(8) Uani 1 1 d .
H9 H 0.2610 0.3622 0.9421 0.047 Uiso 1 1 calc R
C10 C 0.0195(6) 0.2669(3) 0.89844(13) 0.0387(8) Uani 1 1 d .
H10 H -0.0823 0.3333 0.8936 0.046 Uiso 1 1 calc R
C11 C -0.0346(5) 0.1516(3) 0.87698(13) 0.0368(8) Uani 1 1 d .
H11 H -0.1742 0.1390 0.8575 0.044 Uiso 1 1 calc R
C12 C 0.1139(5) 0.0557(3) 0.88389(12) 0.0337(7) Uani 1 1 d .
H12 H 0.0752 -0.0228 0.8692 0.040 Uiso 1 1 calc R
C13 C 0.6130(6) -0.1074(3) 0.75759(13) 0.0375(8) Uani 1 1 d .
C14 C 0.4150(6) -0.1295(4) 0.71691(16) 0.0638(11) Uani 1 1 d .
H14A H 0.3116 -0.1887 0.7346 0.096 Uiso 1 1 calc R
H14B H 0.4704 -0.1617 0.6797 0.096 Uiso 1 1 calc R
H14C H 0.3353 -0.0522 0.7101 0.096 Uiso 1 1 calc R
C15 C 0.7371(7) -0.2276(3) 0.76806(16) 0.0574(10) Uani 1 1 d .
H15A H 0.8653 -0.2133 0.7942 0.086 Uiso 1 1 calc R
H15B H 0.7920 -0.2599 0.7308 0.086 Uiso 1 1 calc R
H15C H 0.6338 -0.2868 0.7859 0.086 Uiso 1 1 calc R
C16 C 0.7745(7) -0.0166(3) 0.73035(16) 0.0535(10) Uani 1 1 d .
H16A H 0.6996 0.0629 0.7265 0.080 Uiso 1 1 calc R
H16B H 0.8203 -0.0459 0.6917 0.080 Uiso 1 1 calc R
H16C H 0.9081 -0.0080 0.7552 0.080 Uiso 1 1 calc R

loop_
_atom_site_aniso_label
_atom_site_aniso_U_11
_atom_site_aniso_U_22
_atom_site_aniso_U_33
_atom_site_aniso_U_23
_atom_site_aniso_U_13
_atom_site_aniso_U_12
B 0.035(2) 0.0295(17) 0.036(2) -0.0019(15) 0.0033(16) -0.0046(16)
N1 0.0359(15) 0.0306(12) 0.0319(14) -0.0015(11) 0.0017(12) 0.0046(12)
N2 0.0405(15) 0.0314(13) 0.0300(14) -0.0015(11) 0.0033(12) 0.0034(13)
C1 0.0444(19) 0.0239(13) 0.0294(16) -0.0035(12) 0.0014(14) -0.0053(16)
C2 0.0380(19) 0.0325(15) 0.0349(19) -0.0022(13) -0.0024(15) 0.0011(15)
C3 0.049(2) 0.0316(16) 0.042(2) -0.0043(14) -0.0088(18) 0.0052(16)
C4 0.059(2) 0.0305(15) 0.0367(19) 0.0018(13) -0.0101(18) -0.0026(17)
C5 0.052(2) 0.0334(15) 0.0320(18) -0.0036(14) 0.0085(16) -0.0112(16)
C6 0.0363(18) 0.0291(15) 0.0384(18) -0.0020(14) 0.0025(15) -0.0026(15)
C7 0.0309(17) 0.0295(14) 0.0261(16) 0.0018(12) 0.0038(13) 0.0034(13)
C8 0.0387(18) 0.0337(16) 0.0327(18) -0.0007(13) 0.0005(15) -0.0020(15)
C9 0.047(2) 0.0296(15) 0.0393(18) -0.0031(14) 0.0059(16) 0.0013(16)
C10 0.0387(19) 0.0368(16) 0.0407(18) 0.0027(14) 0.0049(16) 0.0094(15)
C11 0.0350(19) 0.0395(17) 0.0358(18) 0.0010(14) -0.0017(15) 0.0061(16)
C12 0.0345(17) 0.0316(15) 0.0350(17) -0.0035(14) 0.0055(14) -0.0025(15)
C13 0.044(2) 0.0385(16) 0.0304(18) -0.0044(14) 0.0022(15) 0.0013(16)
C14 0.053(3) 0.096(3) 0.043(2) -0.024(2) -0.0039(19) 0.001(2)
C15 0.083(3) 0.0450(18) 0.045(2) -0.0040(17) 0.012(2) 0.016(2)
C16 0.061(2) 0.0499(19) 0.049(2) -0.0027(16) 0.0212(19) -0.0027(19)

loop_
_atom_type_symbol
_atom_type_description
_atom_type_scat_dispersion_real
_atom_type_scat_dispersion_imag
_atom_type_scat_source
C C 0.0033 0.0016 'International Tables Vol C Tables 4.2.6.8 and 6.1.1.4'
H H 0.0000 0.0000 'International Tables Vol C Tables 4.2.6.8 and 6.1.1.4'
N N 0.0061 0.0033 'International Tables Vol C Tables 4.2.6.8 and 6.1.1.4'
B B 0.0013 0.0007 'International Tables Vol C Tables 4.2.6.8 and 6.1.1.4'

loop_
_geom_angle_atom_site_label_1
_geom_angle_atom_site_label_2
_geom_angle_atom_site_label_3
_geom_angle
N2 B N1 122.7(3)
N2 B H1 122.5(16)
N1 B H1 114.8(16)
C1 N1 B 122.3(2)
C1 N1 C7 116.4(2)
B N1 C7 121.3(2)
B N2 C13 130.5(3)
B N2 H2A 118(2)
C13 N2 H2A 111(2)
C2 C1 C6 118.6(3)
C2 C1 N1 121.0(3)
C6 C1 N1 120.4(3)
C3 C2 C1 120.8(3)
C3 C2 H2 119.6
C1 C2 H2 119.6
C2 C3 C4 120.4(3)
C2 C3 H3 119.8
C4 C3 H3 119.8
C5 C4 C3 119.4(3)
C5 C4 H4 120.3
C3 C4 H4 120.3
C4 C5 C6 120.6(3)
C4 C5 H5 119.7
C6 C5 H5 119.7
C5 C6 C1 120.2(3)
C5 C6 H6 119.9
C1 C6 H6 119.9
C12 C7 C8 119.0(3)
C12 C7 N1 120.9(2)
C8 C7 N1 120.0(3)
C9 C8 C7 120.1(3)
C9 C8 H8 119.9
C7 C8 H8 119.9
C8 C9 C10 120.5(3)
C8 C9 H9 119.8
C10 C9 H9 119.8
C9 C10 C11 119.3(3)
C9 C10 H10 120.3
C11 C10 H10 120.3
C12 C11 C10 120.1(3)
C12 C11 H11 119.9
C10 C11 H11 119.9
C11 C12 C7 120.9(3)
C11 C12 H12 119.5
C7 C12 H12 119.5
N2 C13 C16 109.3(2)
N2 C13 C14 108.5(3)
C16 C13 C14 109.8(3)
N2 C13 C15 110.8(3)
C16 C13 C15 109.0(3)
C14 C13 C15 109.4(3)
C13 C14 H14A 109.5
C13 C14 H14B 109.5
H14A C14 H14B 109.5
C13 C14 H14C 109.5
H14A C14 H14C 109.5
H14B C14 H14C 109.5
C13 C15 H15A 109.5
C13 C15 H15B 109.5
H15A C15 H15B 109.5
C13 C15 H15C 109.5
H15A C15 H15C 109.5
H15B C15 H15C 109.5
C13 C16 H16A 109.5
C13 C16 H16B 109.5
H16A C16 H16B 109.5
C13 C16 H16C 109.5
H16A C16 H16C 109.5
H16B C16 H16C 109.5

loop_
_geom_bond_atom_site_label_1
_geom_bond_atom_site_label_2
_geom_bond_distance
B N2 1.388(4)
B N1 1.434(4)
B H1 1.14(3)
N1 C1 1.432(4)
N1 C7 1.441(4)
N2 C13 1.481(4)
N2 H2A 0.92(4)
C1 C2 1.386(4)
C1 C6 1.397(4)
C2 C3 1.377(4)
C2 H2 0.9500
C3 C4 1.390(5)
C3 H3 0.9500
C4 C5 1.372(5)
C4 H4 0.9500
C5 C6 1.390(4)
C5 H5 0.9500
C6 H6 0.9500
C7 C12 1.382(4)
C7 C8 1.396(4)
C8 C9 1.380(4)
C8 H8 0.9500
C9 C10 1.388(5)
C9 H9 0.9500
C10 C11 1.389(4)
C10 H10 0.9500
C11 C12 1.378(4)
C11 H11 0.9500
C12 H12 0.9500
C13 C16 1.514(4)
C13 C14 1.518(5)
C13 C15 1.524(5)
C14 H14A 0.9800
C14 H14B 0.9800
C14 H14C 0.9800
C15 H15A 0.9800
C15 H15B 0.9800
C15 H15C 0.9800
C16 H16A 0.9800
C16 H16B 0.9800
C16 H16C 0.9800
